data_2236584
loop_
_publ_author_name
'Pandi, P.'
'Peramaiyan, G.'
'Akilan, R.'
'Chakkaravarthi, G.'
'Mohankumar, R.'

_publ_section_title
;
 2-Carboxypyridinium maleate
;
_journal_coeditor_code RK2380
_journal_issue 11
_journal_name_full 'Acta Crystallographica Section E'
_journal_page_first o3081
_journal_paper_doi 10.1107/S1600536812041177
_journal_volume 68
_journal_year 2012
_chemical_formula_moiety 'C6 H6 N O2, C4 H3 O4'
_chemical_formula_sum 'C10 H9 N O6'
_chemical_formula_weight 239.18
_chemical_name_systematic
;
2-Carboxypyridinium maleate
;
_space_group_IT_number 14
_symmetry_cell_setting monoclinic
_symmetry_space_group_name_Hall '-P 2ybc'
_symmetry_space_group_name_H-M 'P 1 21/c 1'
_atom_sites_solution_hydrogens geom
_atom_sites_solution_primary direct
_atom_sites_solution_secondary difmap
_audit_creation_method SHELXL-97
_cell_angle_alpha 90.00
_cell_angle_beta 100.089(3)
_cell_angle_gamma 90.00
_cell_formula_units_Z 4
_cell_length_a 14.6498(9)
_cell_length_b 10.3976(8)
_cell_length_c 6.9067(5)
_cell_measurement_reflns_used 4245
_cell_measurement_temperature 295(2)
_cell_measurement_theta_max 28.3
_cell_measurement_theta_min 2.4
_cell_volume 1035.78(13)
_computing_cell_refinement '<i>SAINT</i> (Bruker, 2004)'
_computing_data_collection '<i>APEX2</i> (Bruker, 2004)'
_computing_data_reduction '<i>SAINT</i> (Bruker, 2004)'
_computing_molecular_graphics '<i>PLATON</i> (Spek, 2009)'
_computing_publication_material '<i>SHELXL97</i> (Sheldrick, 2008)'
_computing_structure_refinement '<i>SHELXL97</i> (Sheldrick, 2008)'
_computing_structure_solution '<i>SHELXS97</i> (Sheldrick, 2008)'
_diffrn_ambient_temperature 295(2)
_diffrn_measured_fraction_theta_full 0.993
_diffrn_measured_fraction_theta_max 0.993
_diffrn_measurement_device_type 'Bruker Kappa APEXII CCD'
_diffrn_measurement_method '\w-- and \f--scans'
_diffrn_radiation_monochromator graphite
_diffrn_radiation_source 'fine-focus sealed tube'
_diffrn_radiation_type MoK\a
_diffrn_radiation_wavelength 0.71073
_diffrn_reflns_av_R_equivalents 0.0265
_diffrn_reflns_av_sigmaI/netI 0.0263
_diffrn_reflns_limit_h_max 18
_diffrn_reflns_limit_h_min -19
_diffrn_reflns_limit_k_max 13
_diffrn_reflns_limit_k_min -13
_diffrn_reflns_limit_l_max 9
_diffrn_reflns_limit_l_min -9
_diffrn_reflns_number 9722
_diffrn_reflns_theta_full 28.33
_diffrn_reflns_theta_max 28.33
_diffrn_reflns_theta_min 1.41
_diffrn_standards_interval_time 0
_diffrn_standards_number 0
_exptl_absorpt_coefficient_mu 0.129
_exptl_absorpt_correction_T_max 0.9796
_exptl_absorpt_correction_T_min 0.9696
_exptl_absorpt_correction_type multi-scan
_exptl_absorpt_process_details '(<i>SADABS</i>; Sheldrick, 1996)'
_exptl_crystal_colour colourless
_exptl_crystal_density_diffrn 1.534
_exptl_crystal_density_method 'not measured'
_exptl_crystal_description block
_exptl_crystal_F_000 496
_exptl_crystal_size_max 0.24
_exptl_crystal_size_mid 0.20
_exptl_crystal_size_min 0.16
_refine_diff_density_max 0.432
_refine_diff_density_min -0.325
_refine_ls_extinction_coef 0.015(3)
_refine_ls_extinction_expression Fc^*^=kFc[1+0.001xFc^2^\l^3^/sin(2\q)]^-1/4^
_refine_ls_extinction_method SHELXL
_refine_ls_goodness_of_fit_ref 1.100
_refine_ls_hydrogen_treatment constr
_refine_ls_matrix_type full
_refine_ls_number_parameters 155
_refine_ls_number_reflns 2557
_refine_ls_number_restraints 0
_refine_ls_restrained_S_all 1.100
_refine_ls_R_factor_all 0.0818
_refine_ls_R_factor_gt 0.0710
_refine_ls_shift/su_max 0.000
_refine_ls_shift/su_mean 0.000
_refine_ls_structure_factor_coef Fsqd
_refine_ls_weighting_details 'calc w=1/[\s^2^(Fo^2^)+(0.0625P)^2^+1.8972P] where P=(Fo^2^+2Fc^2^)/3'
_refine_ls_weighting_scheme calc
_refine_ls_wR_factor_gt 0.1922
_refine_ls_wR_factor_ref 0.1993
_reflns_number_gt 2092
_reflns_number_total 2557
_reflns_threshold_expression >2\s(I)
_cod_data_source_file rk2380.cif
_cod_data_source_block I
_cod_original_sg_symbol_H-M 'P 21/c'
_cod_database_code 2236584
_cod_database_fobs_code 2236584

loop_
_symmetry_equiv_pos_as_xyz
'x, y, z'
'-x, y+1/2, -z+1/2'
'-x, -y, -z'
'x, -y-1/2, z-1/2'

loop_
_atom_site_type_symbol
_atom_site_label
_atom_site_fract_x
_atom_site_fract_y
_atom_site_fract_z
_atom_site_U_iso_or_equiv
_atom_site_adp_type
_atom_site_calc_flag
_atom_site_refinement_flags
_atom_site_occupancy
_atom_site_symmetry_multiplicity
C C1 0.57261(18) -0.0804(3) 0.3125(4) 0.0320(6) Uani d . 1 1
C C2 0.6336(2) -0.1778(3) 0.3751(5) 0.0389(7) Uani d . 1 1
H H2 0.6170 -0.2628 0.3454 0.047 Uiso calc R 1 1
C C3 0.7201(2) -0.1492(3) 0.4825(5) 0.0438(7) Uani d . 1 1
H H3 0.7618 -0.2149 0.5261 0.053 Uiso calc R 1 1
C C4 0.7440(2) -0.0230(3) 0.5246(5) 0.0412(7) Uani d . 1 1
H H4 0.8020 -0.0027 0.5963 0.049 Uiso calc R 1 1
C C5 0.6817(2) 0.0725(3) 0.4599(5) 0.0401(7) Uani d . 1 1
H H5 0.6971 0.1582 0.4869 0.048 Uiso calc R 1 1
N N1 0.59856(15) 0.0413(2) 0.3575(4) 0.0342(5) Uani d . 1 1
H H1 0.5599 0.1021 0.3187 0.041 Uiso calc R 1 1
C C6 0.47635(19) -0.1001(3) 0.1946(4) 0.0346(6) Uani d . 1 1
C C7 0.79780(19) 0.0490(3) 0.0421(4) 0.0354(6) Uani d . 1 1
C C8 0.8827(2) -0.0055(3) 0.1646(5) 0.0373(6) Uani d . 1 1
H H8 0.8762 -0.0878 0.2130 0.045 Uiso calc R 1 1
C C9 0.9664(2) 0.0462(3) 0.2149(5) 0.0388(7) Uani d . 1 1
H H9 1.0084 -0.0061 0.2955 0.047 Uiso calc R 1 1
C C10 1.0058(2) 0.1714(3) 0.1674(5) 0.0401(7) Uani d . 1 1
O O1 0.45516(17) -0.2082(2) 0.1321(4) 0.0566(7) Uani d . 1 1
O O2 0.42766(14) 0.0007(2) 0.1721(4) 0.0453(6) Uani d . 1 1
H H2A 0.3766 -0.0161 0.1075 0.068 Uiso calc R 1 1
O O3 0.72935(14) -0.0300(2) 0.0195(4) 0.0446(6) Uani d . 1 1
O O4 0.79341(16) 0.1568(2) -0.0311(4) 0.0601(8) Uani d . 1 1
O O5 0.95136(17) 0.2604(2) 0.0741(4) 0.0559(7) Uani d . 1 1
H H5A 0.8978 0.2340 0.0523 0.084 Uiso calc R 1 1
O O6 1.08852(16) 0.1899(3) 0.2139(4) 0.0580(7) Uani d . 1 1

loop_
_atom_site_aniso_label
_atom_site_aniso_U_11
_atom_site_aniso_U_22
_atom_site_aniso_U_33
_atom_site_aniso_U_12
_atom_site_aniso_U_13
_atom_site_aniso_U_23
C1 0.0282(13) 0.0299(13) 0.0366(14) -0.0020(10) 0.0024(10) 0.0014(11)
C2 0.0389(15) 0.0262(13) 0.0493(17) 0.0000(11) 0.0014(13) 0.0055(12)
C3 0.0374(15) 0.0392(16) 0.0514(18) 0.0078(13) -0.0014(13) 0.0081(14)
C4 0.0284(13) 0.0471(17) 0.0440(17) -0.0014(12) -0.0051(12) -0.0031(13)
C5 0.0310(14) 0.0349(15) 0.0518(18) -0.0029(11) 0.0001(12) -0.0068(13)
N1 0.0270(11) 0.0274(11) 0.0458(14) 0.0014(9) -0.0005(10) 0.0004(10)
C6 0.0270(13) 0.0327(14) 0.0417(15) -0.0060(10) -0.0003(11) 0.0041(11)
C7 0.0295(13) 0.0331(14) 0.0426(15) 0.0006(11) 0.0031(11) -0.0015(12)
C8 0.0358(14) 0.0296(13) 0.0451(16) 0.0011(11) 0.0029(12) 0.0029(12)
C9 0.0352(14) 0.0320(14) 0.0452(17) 0.0020(11) -0.0041(12) 0.0017(12)
C10 0.0378(15) 0.0350(15) 0.0459(17) -0.0054(12) 0.0024(13) -0.0057(13)
O1 0.0479(13) 0.0352(12) 0.0781(18) -0.0090(10) -0.0125(12) -0.0019(12)
O2 0.0261(10) 0.0393(12) 0.0648(15) -0.0008(9) -0.0079(9) -0.0009(10)
O3 0.0323(10) 0.0425(12) 0.0555(14) -0.0055(9) -0.0018(9) 0.0043(10)
O4 0.0395(12) 0.0409(13) 0.092(2) -0.0009(10) -0.0120(12) 0.0193(13)
O5 0.0458(13) 0.0373(12) 0.0786(18) -0.0083(10) -0.0054(12) 0.0109(12)
O6 0.0378(12) 0.0526(15) 0.0787(19) -0.0125(11) -0.0037(12) -0.0083(13)

loop_
_atom_type_symbol
_atom_type_description
_atom_type_scat_dispersion_real
_atom_type_scat_dispersion_imag
_atom_type_scat_source
C C 0.0033 0.0016 'International Tables Vol C Tables 4.2.6.8 and 6.1.1.4'
H H 0.0000 0.0000 'International Tables Vol C Tables 4.2.6.8 and 6.1.1.4'
N N 0.0061 0.0033 'International Tables Vol C Tables 4.2.6.8 and 6.1.1.4'
O O 0.0106 0.0060 'International Tables Vol C Tables 4.2.6.8 and 6.1.1.4'

loop_
_geom_angle_atom_site_label_1
_geom_angle_atom_site_label_2
_geom_angle_atom_site_label_3
_geom_angle
N1 C1 C2 118.8(2)
N1 C1 C6 116.8(2)
C2 C1 C6 124.4(3)
C1 C2 C3 119.7(3)
C1 C2 H2 120.1
C3 C2 H2 120.1
C4 C3 C2 119.5(3)
C4 C3 H3 120.2
C2 C3 H3 120.2
C5 C4 C3 119.5(3)
C5 C4 H4 120.3
C3 C4 H4 120.3
N1 C5 C4 119.4(3)
N1 C5 H5 120.3
C4 C5 H5 120.3
C5 N1 C1 123.1(2)
C5 N1 H1 118.5
C1 N1 H1 118.5
O1 C6 O2 128.0(3)
O1 C6 C1 117.9(3)
O2 C6 C1 114.0(2)
O4 C7 O3 123.4(3)
O4 C7 C8 124.1(3)
O3 C7 C8 112.5(3)
C9 C8 C7 129.5(3)
C9 C8 H8 115.2
C7 C8 H8 115.2
C8 C9 C10 132.4(3)
C8 C9 H9 113.8
C10 C9 H9 113.8
O6 C10 O5 120.7(3)
O6 C10 C9 119.4(3)
O5 C10 C9 120.0(3)
C6 O2 H2A 109.5
C10 O5 H5A 109.5

loop_
_geom_bond_atom_site_label_1
_geom_bond_atom_site_label_2
_geom_bond_distance
C1 N1 1.342(4)
C1 C2 1.370(4)
C1 C6 1.514(4)
C2 C3 1.384(4)
C2 H2 0.9300
C3 C4 1.376(5)
C3 H3 0.9300
C4 C5 1.369(4)
C4 H4 0.9300
C5 N1 1.336(4)
C5 H5 0.9300
N1 H1 0.8600
C6 O1 1.224(4)
C6 O2 1.261(3)
C7 O4 1.227(4)
C7 O3 1.284(3)
C7 C8 1.488(4)
C8 C9 1.328(4)
C8 H8 0.9300
C9 C10 1.484(4)
C9 H9 0.9300
C10 O6 1.213(4)
C10 O5 1.315(4)
O2 H2A 0.8200
O5 H5A 0.8200

loop_
_geom_hbond_atom_site_label_D
_geom_hbond_atom_site_label_H
_geom_hbond_atom_site_label_A
_geom_hbond_site_symmetry_A
_geom_hbond_distance_DH
_geom_hbond_distance_HA
_geom_hbond_distance_DA
_geom_hbond_angle_DHA
_geom_hbond_publ_flag
N1 H1 O2 . 0.86 2.28 2.639(3) 105 y
O5 H5A O4 . 0.82 1.73 2.540(3) 168 y
N1 H1 O1 2_655 0.86 2.02 2.725(3) 139 y
O2 H2A O3 3_655 0.82 1.71 2.463(3) 152 y
C2 H2 O2 2_645 0.93 2.54 3.462(4) 170 y
C3 H3 O6 3_756 0.93 2.59 3.221(4) 125 y
C5 H5 O4 4_566 0.93 2.40 3.251(4) 152 y
C8 H8 O6 2_745 0.93 2.40 3.285(4) 158 y

loop_
_geom_torsion_atom_site_label_1
_geom_torsion_atom_site_label_2
_geom_torsion_atom_site_label_3
_geom_torsion_atom_site_label_4
_geom_torsion
N1 C1 C2 C3 0.0(5)
C6 C1 C2 C3 -179.9(3)
C1 C2 C3 C4 -0.3(5)
C2 C3 C4 C5 0.2(5)
C3 C4 C5 N1 0.2(5)
C4 C5 N1 C1 -0.6(5)
C2 C1 N1 C5 0.5(5)
C6 C1 N1 C5 -179.7(3)
N1 C1 C6 O1 171.6(3)
C2 C1 C6 O1 -8.5(5)
N1 C1 C6 O2 -7.8(4)
C2 C1 C6 O2 172.1(3)
O4 C7 C8 C9 -1.2(6)
O3 C7 C8 C9 178.2(3)
C7 C8 C9 C10 -1.2(6)
C8 C9 C10 O6 -171.4(4)
C8 C9 C10 O5 8.0(6)

loop_
_cod_related_entry_id
_cod_related_entry_database
_cod_related_entry_code
1 ChemSpider 30658149
